data_7115724
loop_
_publ_author_name
'Dau, Phuong V.'
'Cohen, Seth M.'

_publ_section_title
;
 Modulating H~2~ sorption in metal--organic frameworks via
 ordered functional groups
;
_journal_coden_ASTM CHCOFS
_journal_issue 81
_journal_name_full
;
 Chemical Communications (Cambridge, United Kingdom)
;
_journal_page_first 12154
_journal_page_last 12157
_journal_paper_doi 10.1039/c4cc05265j
_journal_volume 50
_journal_year 2014
_chemical_formula_moiety 'C24 N6 O13 Zn4'
_chemical_formula_sum 'C24 N6 O13 Zn4'
_chemical_formula_weight 841.78
_chemical_name_common IRMOF-3-AM3ClPh
_space_group_IT_number 225
_symmetry_cell_setting cubic
_symmetry_space_group_name_Hall '-F 4 2 3'
_symmetry_space_group_name_H-M 'F m -3 m'
_atom_sites_solution_hydrogens constr
_atom_sites_solution_primary direct
_atom_sites_solution_secondary difmap
_audit_creation_method SHELXL-97
_cell_angle_alpha 90.00
_cell_angle_beta 90.00
_cell_angle_gamma 90.00
_cell_formula_units_Z 8
_cell_length_a 25.6910(17)
_cell_length_b 25.6910(17)
_cell_length_c 25.6910(17)
_cell_measurement_reflns_used 2322
_cell_measurement_temperature 100(2)
_cell_measurement_theta_max 67.43
_cell_measurement_theta_min 6.89
_cell_volume 16956.8(19)
_computing_cell_refinement 'Bruker SAINT'
_computing_data_collection 'Bruker APEX2'
_computing_data_reduction 'Bruker SAINT'
_computing_molecular_graphics 'Bruker SHELXTL'
_computing_publication_material 'Bruker SHELXTL'
_computing_structure_refinement 'SHELXL-2013 (Sheldrick 2013)'
_computing_structure_solution 'SHELXS-97 (Sheldrick 2008)'
_diffrn_ambient_temperature 100(2)
_diffrn_measured_fraction_theta_full 0.974
_diffrn_measured_fraction_theta_max 0.974
_diffrn_measurement_device_type 'Bruker APEX-II CCD'
_diffrn_measurement_method '\f and \w scans'
_diffrn_radiation_monochromator graphite
_diffrn_radiation_source 'fine-focus sealed tube'
_diffrn_radiation_type CuK\a
_diffrn_radiation_wavelength 1.54178
_diffrn_reflns_av_R_equivalents 0.0000
_diffrn_reflns_av_sigmaI/netI 0.0223
_diffrn_reflns_limit_h_max 17
_diffrn_reflns_limit_h_min 0
_diffrn_reflns_limit_k_max 21
_diffrn_reflns_limit_k_min 0
_diffrn_reflns_limit_l_max 30
_diffrn_reflns_limit_l_min 3
_diffrn_reflns_number 814
_diffrn_reflns_theta_full 68.02
_diffrn_reflns_theta_max 68.02
_diffrn_reflns_theta_min 6.89
_diffrn_standards_number 0
_exptl_absorpt_coefficient_mu 1.524
_exptl_absorpt_correction_T_max 0.8972
_exptl_absorpt_correction_T_min 0.8729
_exptl_absorpt_correction_type multi-scan
_exptl_absorpt_process_details SADABS
_exptl_crystal_colour red
_exptl_crystal_density_diffrn 0.659
_exptl_crystal_density_meas ?
_exptl_crystal_density_method 'not measured'
_exptl_crystal_description square
_exptl_crystal_F_000 3280
_exptl_crystal_size_max 0.30
_exptl_crystal_size_mid 0.30
_exptl_crystal_size_min 0.30
_refine_diff_density_max 0.454
_refine_diff_density_min -0.615
_refine_diff_density_rms 0.087
_refine_ls_extinction_method none
_refine_ls_goodness_of_fit_ref 1.425
_refine_ls_hydrogen_treatment constr
_refine_ls_matrix_type full
_refine_ls_number_parameters 31
_refine_ls_number_reflns 814
_refine_ls_number_restraints 0
_refine_ls_restrained_S_all 1.425
_refine_ls_R_factor_all 0.1035
_refine_ls_R_factor_gt 0.0930
_refine_ls_shift/su_max 0.000
_refine_ls_shift/su_mean 0.000
_refine_ls_structure_factor_coef Fsqd
_refine_ls_weighting_details 'calc w=1/[\s^2^(Fo^2^)+(0.2000P)^2^+0.0000P] where P=(Fo^2^+2Fc^2^)/3'
_refine_ls_weighting_scheme calc
_refine_ls_wR_factor_gt 0.3115
_refine_ls_wR_factor_ref 0.3386
_reflns_number_gt 583
_reflns_number_total 814
_reflns_threshold_expression >2sigma(I)
_cod_data_source_file c4cc05265j2.cif
_cod_data_source_block IRMOF-3-AM3ClPh
_cod_depositor_comments
;
The following automatic conversions were performed:

'_exptl_crystal_density_meas' value 'not measured' was changed to '?'
- the value is perceived as not measured.

Automatic conversion script
Id: cif_fix_values 3008 2015-01-20 13:52:24Z robertas 
;
_cod_original_sg_symbol_H-M Fm-3m
_cod_database_code 7115724

loop_
_symmetry_equiv_pos_as_xyz
'x, y, z'
'x, -z, y'
'x, z, -y'
'z, y, -x'
'-z, y, x'
'-y, x, z'
'y, -x, z'
'z, x, y'
'y, z, x'
'-y, -z, x'
'z, -x, -y'
'-y, z, -x'
'-z, -x, y'
'-z, x, -y'
'y, -z, -x'
'x, -y, -z'
'-x, y, -z'
'-x, -y, z'
'y, x, -z'
'-y, -x, -z'
'z, -y, x'
'-z, -y, -x'
'-x, z, y'
'-x, -z, -y'
'x, y+1/2, z+1/2'
'x, -z+1/2, y+1/2'
'x, z+1/2, -y+1/2'
'z, y+1/2, -x+1/2'
'-z, y+1/2, x+1/2'
'-y, x+1/2, z+1/2'
'y, -x+1/2, z+1/2'
'z, x+1/2, y+1/2'
'y, z+1/2, x+1/2'
'-y, -z+1/2, x+1/2'
'z, -x+1/2, -y+1/2'
'-y, z+1/2, -x+1/2'
'-z, -x+1/2, y+1/2'
'-z, x+1/2, -y+1/2'
'y, -z+1/2, -x+1/2'
'x, -y+1/2, -z+1/2'
'-x, y+1/2, -z+1/2'
'-x, -y+1/2, z+1/2'
'y, x+1/2, -z+1/2'
'-y, -x+1/2, -z+1/2'
'z, -y+1/2, x+1/2'
'-z, -y+1/2, -x+1/2'
'-x, z+1/2, y+1/2'
'-x, -z+1/2, -y+1/2'
'x+1/2, y, z+1/2'
'x+1/2, -z, y+1/2'
'x+1/2, z, -y+1/2'
'z+1/2, y, -x+1/2'
'-z+1/2, y, x+1/2'
'-y+1/2, x, z+1/2'
'y+1/2, -x, z+1/2'
'z+1/2, x, y+1/2'
'y+1/2, z, x+1/2'
'-y+1/2, -z, x+1/2'
'z+1/2, -x, -y+1/2'
'-y+1/2, z, -x+1/2'
'-z+1/2, -x, y+1/2'
'-z+1/2, x, -y+1/2'
'y+1/2, -z, -x+1/2'
'x+1/2, -y, -z+1/2'
'-x+1/2, y, -z+1/2'
'-x+1/2, -y, z+1/2'
'y+1/2, x, -z+1/2'
'-y+1/2, -x, -z+1/2'
'z+1/2, -y, x+1/2'
'-z+1/2, -y, -x+1/2'
'-x+1/2, z, y+1/2'
'-x+1/2, -z, -y+1/2'
'x+1/2, y+1/2, z'
'x+1/2, -z+1/2, y'
'x+1/2, z+1/2, -y'
'z+1/2, y+1/2, -x'
'-z+1/2, y+1/2, x'
'-y+1/2, x+1/2, z'
'y+1/2, -x+1/2, z'
'z+1/2, x+1/2, y'
'y+1/2, z+1/2, x'
'-y+1/2, -z+1/2, x'
'z+1/2, -x+1/2, -y'
'-y+1/2, z+1/2, -x'
'-z+1/2, -x+1/2, y'
'-z+1/2, x+1/2, -y'
'y+1/2, -z+1/2, -x'
'x+1/2, -y+1/2, -z'
'-x+1/2, y+1/2, -z'
'-x+1/2, -y+1/2, z'
'y+1/2, x+1/2, -z'
'-y+1/2, -x+1/2, -z'
'z+1/2, -y+1/2, x'
'-z+1/2, -y+1/2, -x'
'-x+1/2, z+1/2, y'
'-x+1/2, -z+1/2, -y'
'-x, -y, -z'
'-x, z, -y'
'-x, -z, y'
'-z, -y, x'
'z, -y, -x'
'y, -x, -z'
'-y, x, -z'
'-z, -x, -y'
'-y, -z, -x'
'y, z, -x'
'-z, x, y'
'y, -z, x'
'z, x, -y'
'z, -x, y'
'-y, z, x'
'-x, y, z'
'x, -y, z'
'x, y, -z'
'-y, -x, z'
'y, x, z'
'-z, y, -x'
'z, y, x'
'x, -z, -y'
'x, z, y'
'-x, -y+1/2, -z+1/2'
'-x, z+1/2, -y+1/2'
'-x, -z+1/2, y+1/2'
'-z, -y+1/2, x+1/2'
'z, -y+1/2, -x+1/2'
'y, -x+1/2, -z+1/2'
'-y, x+1/2, -z+1/2'
'-z, -x+1/2, -y+1/2'
'-y, -z+1/2, -x+1/2'
'y, z+1/2, -x+1/2'
'-z, x+1/2, y+1/2'
'y, -z+1/2, x+1/2'
'z, x+1/2, -y+1/2'
'z, -x+1/2, y+1/2'
'-y, z+1/2, x+1/2'
'-x, y+1/2, z+1/2'
'x, -y+1/2, z+1/2'
'x, y+1/2, -z+1/2'
'-y, -x+1/2, z+1/2'
'y, x+1/2, z+1/2'
'-z, y+1/2, -x+1/2'
'z, y+1/2, x+1/2'
'x, -z+1/2, -y+1/2'
'x, z+1/2, y+1/2'
'-x+1/2, -y, -z+1/2'
'-x+1/2, z, -y+1/2'
'-x+1/2, -z, y+1/2'
'-z+1/2, -y, x+1/2'
'z+1/2, -y, -x+1/2'
'y+1/2, -x, -z+1/2'
'-y+1/2, x, -z+1/2'
'-z+1/2, -x, -y+1/2'
'-y+1/2, -z, -x+1/2'
'y+1/2, z, -x+1/2'
'-z+1/2, x, y+1/2'
'y+1/2, -z, x+1/2'
'z+1/2, x, -y+1/2'
'z+1/2, -x, y+1/2'
'-y+1/2, z, x+1/2'
'-x+1/2, y, z+1/2'
'x+1/2, -y, z+1/2'
'x+1/2, y, -z+1/2'
'-y+1/2, -x, z+1/2'
'y+1/2, x, z+1/2'
'-z+1/2, y, -x+1/2'
'z+1/2, y, x+1/2'
'x+1/2, -z, -y+1/2'
'x+1/2, z, y+1/2'
'-x+1/2, -y+1/2, -z'
'-x+1/2, z+1/2, -y'
'-x+1/2, -z+1/2, y'
'-z+1/2, -y+1/2, x'
'z+1/2, -y+1/2, -x'
'y+1/2, -x+1/2, -z'
'-y+1/2, x+1/2, -z'
'-z+1/2, -x+1/2, -y'
'-y+1/2, -z+1/2, -x'
'y+1/2, z+1/2, -x'
'-z+1/2, x+1/2, y'
'y+1/2, -z+1/2, x'
'z+1/2, x+1/2, -y'
'z+1/2, -x+1/2, y'
'-y+1/2, z+1/2, x'
'-x+1/2, y+1/2, z'
'x+1/2, -y+1/2, z'
'x+1/2, y+1/2, -z'
'-y+1/2, -x+1/2, z'
'y+1/2, x+1/2, z'
'-z+1/2, y+1/2, -x'
'z+1/2, y+1/2, x'
'x+1/2, -z+1/2, -y'
'x+1/2, z+1/2, y'

loop_
_atom_site_label
_atom_site_type_symbol
_atom_site_fract_x
_atom_site_fract_y
_atom_site_fract_z
_atom_site_U_iso_or_equiv
_atom_site_adp_type
_atom_site_occupancy
_atom_site_symmetry_multiplicity
_atom_site_calc_flag
_atom_site_refinement_flags
O1 O 0.2500 0.2500 0.2500 0.078(3) Uani 1 24 d S
O2 O 0.2175(2) 0.2175(2) 0.1341(2) 0.145(3) Uani 1 2 d S
C3 C 0.2189(4) 0.2189(4) 0.0253(4) 0.187(6) Uani 1 2 d S
C2 C 0.2500 0.2500 0.0526(4) 0.134(4) Uani 1 4 d S
C1 C 0.2500 0.2500 0.1121(3) 0.127(4) Uani 1 4 d S
N1 N 0.1810(14) 0.1810(14) 0.0561(13) 0.296(19) Uani 0.50 2 d SP
Zn1 Zn 0.20671(3) 0.20671(3) 0.20671(3) 0.0845(9) Uani 1 6 d S

loop_
_atom_site_aniso_label
_atom_site_aniso_U_11
_atom_site_aniso_U_22
_atom_site_aniso_U_33
_atom_site_aniso_U_23
_atom_site_aniso_U_13
_atom_site_aniso_U_12
O1 0.078(3) 0.078(3) 0.078(3) 0.000 0.000 0.000
O2 0.182(4) 0.182(4) 0.072(3) 0.003(2) 0.003(2) -0.023(4)
C3 0.245(10) 0.245(10) 0.071(4) -0.006(4) -0.006(4) -0.045(11)
C2 0.164(7) 0.164(7) 0.074(5) 0.000 0.000 -0.005(8)
C1 0.158(6) 0.158(6) 0.066(4) 0.000 0.000 0.007(9)
N1 0.36(3) 0.36(3) 0.16(2) 0.04(2) 0.04(2) -0.05(5)
Zn1 0.0845(9) 0.0845(9) 0.0845(9) -0.0048(3) -0.0048(3) -0.0048(3)

loop_
_atom_type_symbol
_atom_type_description
_atom_type_scat_dispersion_real
_atom_type_scat_dispersion_imag
_atom_type_scat_source
C C 0.0181 0.0091 'International Tables Vol C Tables 4.2.6.8 and 6.1.1.4'
N N 0.0311 0.0180 'International Tables Vol C Tables 4.2.6.8 and 6.1.1.4'
O O 0.0492 0.0322 'International Tables Vol C Tables 4.2.6.8 and 6.1.1.4'
Cl Cl 0.3639 0.7018 'International Tables Vol C Tables 4.2.6.8 and 6.1.1.4'
Zn Zn -1.5491 0.6778 'International Tables Vol C Tables 4.2.6.8 and 6.1.1.4'

loop_
_geom_angle_atom_site_label_1
_geom_angle_atom_site_label_2
_geom_angle_atom_site_label_3
_geom_angle
_geom_angle_site_symmetry_1
_geom_angle_site_symmetry_3
Zn1 O1 Zn1 109.474(1) 125 146
Zn1 O1 Zn1 109.5 125 171
Zn1 O1 Zn1 109.5 146 171
Zn1 O1 Zn1 109.5 125 .
Zn1 O1 Zn1 109.5 146 .
Zn1 O1 Zn1 109.5 171 .
C1 O2 Zn1 127.4(6) . .
C3 C3 C2 121.9(7) 114 .
C3 C3 N1 119.9(17) 114 .
C2 C3 N1 118.2(19) . .
C3 C2 C3 116.3(13) . 90
C3 C2 C1 121.9(7) . .
C3 C2 C1 121.9(7) 90 .
O2 C1 O2 128.8(9) . 90
O2 C1 C2 115.6(4) . .
O2 C1 C2 115.6(4) 90 .
O2 Zn1 O2 105.3(3) . 9
O2 Zn1 O2 105.3(3) . 8
O2 Zn1 O2 105.3(3) 9 8
O2 Zn1 O1 113.4(2) . .
O2 Zn1 O1 113.4(2) 9 .
O2 Zn1 O1 113.4(2) 8 .
O2 Zn1 Zn1 126.10(19) . 125
O2 Zn1 Zn1 126.10(19) 9 125
O2 Zn1 Zn1 78.1(2) 8 125
O1 Zn1 Zn1 35.3 . 125
O2 Zn1 Zn1 126.10(19) . 146
O2 Zn1 Zn1 78.1(2) 9 146
O2 Zn1 Zn1 126.10(19) 8 146
O1 Zn1 Zn1 35.3 . 146
Zn1 Zn1 Zn1 60.0 125 146
O2 Zn1 Zn1 78.1(2) . 171
O2 Zn1 Zn1 126.11(19) 9 171
O2 Zn1 Zn1 126.11(19) 8 171
O1 Zn1 Zn1 35.3 . 171
Zn1 Zn1 Zn1 60.0 125 171
Zn1 Zn1 Zn1 60.0 146 171

loop_
_geom_bond_atom_site_label_1
_geom_bond_atom_site_label_2
_geom_bond_distance
_geom_bond_site_symmetry_2
O1 Zn1 1.9264(13) 125
O1 Zn1 1.9264(13) 146
O1 Zn1 1.9264(13) 171
O1 Zn1 1.9265(13) .
O2 C1 1.310(8) .
O2 Zn1 1.906(6) .
C3 C3 1.30(2) 114
C3 C2 1.329(14) .
C3 N1 1.59(4) .
C2 C3 1.329(14) 90
C2 C1 1.530(13) .
C1 O2 1.310(8) 90
Zn1 O2 1.906(6) 9
Zn1 O2 1.906(6) 8
Zn1 Zn1 3.146(2) 125
Zn1 Zn1 3.146(2) 146
Zn1 Zn1 3.146(2) 171

loop_
_platon_squeeze_void_nr
_platon_squeeze_void_average_x
_platon_squeeze_void_average_y
_platon_squeeze_void_average_z
_platon_squeeze_void_volume
_platon_squeeze_void_count_electrons
_platon_squeeze_void_content
1 -0.016 -0.008 -0.007 12543 1756 ' '
